data_4347034
loop_
_publ_author_name
'Fleischmann, Martin'
'D\"utsch, Luis'
'Elsayed Moussa, Mehdi'
'Bal\'azs, G\'abor'
'Kremer, Werner'
'Lescop, Christophe'
'Scheer, Manfred'

_publ_section_title
;
 Self-Assembly of Reactive Linear Cu3 Building Blocks for Supramolecular
 Coordination Chemistry and Their Reactivity toward E(n) Ligand Complexes.
;
_journal_issue 6
_journal_name_full 'Inorganic chemistry'
_journal_page_first 2840
_journal_page_last 2854
_journal_paper_doi 10.1021/acs.inorgchem.5b02641
_journal_volume 55
_journal_year 2016
_chemical_compound_source 'see text'
_chemical_formula_moiety 'C130 H120 Cl4 Cu6 I4 P12, 2(B F4), 2(C H2 Cl2)'
_chemical_formula_sum 'C132 H124 B2 Cl8 Cu6 F8 I4 P12'
_chemical_formula_weight 3428.08
_space_group_IT_number 14
_space_group_name_Hall '-P 2ybc'
_space_group_name_H-M_alt 'P 1 21/c 1'
_symmetry_cell_setting monoclinic
_symmetry_Int_Tables_number 14
_symmetry_space_group_name_Hall '-P 2ybc'
_symmetry_space_group_name_H-M 'P 1 21/c 1'
_atom_sites_solution_hydrogens geom
_atom_sites_solution_primary direct
_atom_sites_solution_secondary difmap
_cell_angle_alpha 90
_cell_angle_beta 97.607(1)
_cell_angle_gamma 90
_cell_formula_units_Z 2
_cell_length_a 20.1590(2)
_cell_length_b 12.8028(1)
_cell_length_c 27.5537(2)
_cell_measurement_reflns_used 16351
_cell_measurement_temperature 123(1)
_cell_measurement_theta_max 68.3880
_cell_measurement_theta_min 2.9055
_cell_volume 7048.80(10)
_computing_cell_refinement
;
CrysAlisPro, Agilent Technologies,
Version 1.171.35.21 (release 20-01-2012 CrysAlis171 .NET)
(compiled Jan 23 2012,18:06:46)
;
_computing_data_collection
;
CrysAlisPro, Agilent Technologies,
Version 1.171.35.21 (release 20-01-2012 CrysAlis171 .NET)
(compiled Jan 23 2012,18:06:46)
;
_computing_data_reduction
;
CrysAlisPro, Agilent Technologies,
Version 1.171.35.21 (release 20-01-2012 CrysAlis171 .NET)
(compiled Jan 23 2012,18:06:46)
;
_computing_molecular_graphics 'PLATON (Spek, 1990)'
_computing_publication_material 'PLATON (Spek, 2003)'
_computing_structure_refinement 'SHELXL-97 (Sheldrick, 1997)'
_computing_structure_solution 'SIR-97 (Altomare, 1999)'
_diffrn_ambient_temperature 123(1)
_diffrn_detector_area_resol_mean 10.3546
_diffrn_measured_fraction_theta_full 0.991
_diffrn_measured_fraction_theta_max 0.991
_diffrn_measurement_device_type 'SuperNova,Single source at offset,Atlas'
_diffrn_measurement_method '\w scans'
_diffrn_radiation_monochromator mirror
_diffrn_radiation_probe x-ray
_diffrn_radiation_source 'SuperNova (Cu) X-ray Source'
_diffrn_radiation_type CuK\a
_diffrn_radiation_wavelength 1.54180
_diffrn_reflns_av_R_equivalents 0.0265
_diffrn_reflns_av_sigmaI/netI 0.0258
_diffrn_reflns_limit_h_max 23
_diffrn_reflns_limit_h_min -23
_diffrn_reflns_limit_k_max 14
_diffrn_reflns_limit_k_min -15
_diffrn_reflns_limit_l_max 28
_diffrn_reflns_limit_l_min -32
_diffrn_reflns_number 36500
_diffrn_reflns_reduction_process
;
;
_diffrn_reflns_theta_full 65.08
_diffrn_reflns_theta_max 65.08
_diffrn_reflns_theta_min 3.24
_exptl_absorpt_coefficient_mu 11.012
_exptl_absorpt_correction_T_max 0.791
_exptl_absorpt_correction_T_min 0.363
_exptl_absorpt_correction_type analytical
_exptl_absorpt_process_details
;
CrysAlisPro, Agilent Technologies,
Version 1.171.35.21 (release 20-01-2012 CrysAlis171 .NET)
(compiled Jan 23 2012,18:06:46)
Analytical numeric absorption correction using a multifaceted crystal
			model based on expressions derived by R.C. Clark & J.S. Reid.
(Clark, R. C. & Reid, J. S. (1995). Acta Cryst. A51, 887-897)
;
_exptl_crystal_colour colorless
_exptl_crystal_density_diffrn 1.615
_exptl_crystal_density_method 'Not Measured'
_exptl_crystal_description rod
_exptl_crystal_F_000 3400
_exptl_crystal_size_max 0.1731
_exptl_crystal_size_mid 0.0551
_exptl_crystal_size_min 0.0360
_refine_diff_density_max 2.460
_refine_diff_density_min -0.957
_refine_diff_density_rms 0.111
_refine_ls_extinction_method none
_refine_ls_goodness_of_fit_ref 1.057
_refine_ls_hydrogen_treatment constr
_refine_ls_matrix_type full
_refine_ls_number_parameters 817
_refine_ls_number_reflns 11906
_refine_ls_number_restraints 109
_refine_ls_restrained_S_all 1.070
_refine_ls_R_factor_all 0.0487
_refine_ls_R_factor_gt 0.0419
_refine_ls_shift/su_max 0.001
_refine_ls_shift/su_mean 0.000
_refine_ls_structure_factor_coef Fsqd
_refine_ls_weighting_details 'calc w=1/[\s^2^(Fo^2^)+(0.0697P)^2^+21.3327P] where P=(Fo^2^+2Fc^2^)/3'
_refine_ls_weighting_scheme calc
_refine_ls_wR_factor_gt 0.1269
_refine_ls_wR_factor_ref 0.1324
_reflns_number_gt 10359
_reflns_number_total 11906
_reflns_threshold_expression >2\s(i)
_cod_data_source_file ic5b02641_si_005.cif
_cod_data_source_block 1
_cod_original_sg_symbol_H-M 'P 21/c'
_cod_database_code 4347034

loop_
_symmetry_equiv_pos_site_id
_symmetry_equiv_pos_as_xyz
1 x,y,z
2 -x,1/2+y,1/2-z
3 -x,-y,-z
4 x,1/2-y,1/2+z

loop_
_atom_site_aniso_label
_atom_site_aniso_U_11
_atom_site_aniso_U_22
_atom_site_aniso_U_33
_atom_site_aniso_U_23
_atom_site_aniso_U_13
_atom_site_aniso_U_12
I1 0.0308(2) 0.0281(2) 0.0283(2) -0.0010(1) -0.0021(1) -0.0007(1)
I2 0.0333(2) 0.0309(2) 0.0285(2) 0.0012(1) 0.0022(1) -0.0027(1)
Cu1 0.0337(4) 0.0267(4) 0.0278(4) 0.0006(3) 0.0001(3) 0.0041(3)
Cu2 0.0310(4) 0.0258(3) 0.0237(4) 0.0006(3) 0.0004(3) 0.0020(3)
Cu3 0.0336(4) 0.0290(4) 0.0264(4) 0.0018(3) 0.0012(3) 0.0042(3)
Cl1 0.0798(11) 0.0438(8) 0.0365(7) 0.0007(6) 0.0123(7) 0.0024(7)
Cl2 0.0772(11) 0.0551(9) 0.0428(8) 0.0013(7) 0.0156(8) 0.0028(8)
P1 0.0486(8) 0.0353(7) 0.0218(6) 0.0010(5) 0.0025(5) 0.0150(6)
P2 0.0426(7) 0.0320(7) 0.0210(6) 0.0022(5) 0.0020(5) 0.0121(6)
P3 0.0442(7) 0.0360(7) 0.0216(6) 0.0041(5) 0.0011(5) 0.0128(6)
P4 0.0295(6) 0.0316(6) 0.0212(6) -0.0016(5) 0.0009(5) -0.0040(5)
P5 0.0302(6) 0.0319(6) 0.0197(6) 0.0005(5) -0.0007(5) -0.0055(5)
P6 0.0365(7) 0.0293(6) 0.0207(6) 0.0021(5) -0.0030(5) -0.0042(5)
C1 0.047(3) 0.043(3) 0.024(2) 0.004(2) 0.003(2) 0.019(2)
C2 0.049(3) 0.048(3) 0.024(3) 0.003(2) 0.002(2) 0.020(3)
C3 0.040(3) 0.028(2) 0.024(2) -0.0002(19) 0.002(2) -0.004(2)
C4 0.045(3) 0.025(2) 0.026(2) 0.0005(19) -0.001(2) -0.006(2)
C5 0.089(5) 0.028(3) 0.021(3) 0.000(2) -0.001(3) 0.016(3)
C6 0.081(5) 0.031(3) 0.030(3) -0.005(2) 0.003(3) -0.002(3)
C7 0.116(6) 0.036(4) 0.046(4) -0.001(3) -0.002(4) -0.020(4)
C8 0.176(11) 0.033(4) 0.056(5) 0.001(3) -0.013(6) -0.014(6)
C9 0.226(14) 0.022(4) 0.067(5) -0.006(3) -0.011(8) 0.029(6)
C10 0.129(7) 0.045(4) 0.057(4) 0.000(3) -0.003(4) 0.042(4)
C11 0.057(4) 0.054(4) 0.030(3) 0.003(2) 0.013(3) 0.026(3)
C12 0.063(4) 0.059(4) 0.024(3) -0.001(3) 0.005(3) 0.009(3)
C13 0.080(5) 0.083(5) 0.032(3) 0.004(3) 0.014(3) 0.014(4)
C14 0.083(6) 0.119(7) 0.050(4) 0.014(4) 0.035(4) 0.039(5)
C15 0.067(5) 0.148(9) 0.067(5) 0.022(5) 0.024(4) 0.057(6)
C16 0.065(5) 0.106(6) 0.045(4) 0.020(4) 0.017(3) 0.047(4)
C17 0.060(4) 0.030(3) 0.028(3) 0.002(2) 0.004(2) 0.009(3)
C18 0.060(4) 0.029(3) 0.034(3) -0.003(2) 0.008(3) 0.001(3)
C19 0.075(4) 0.037(3) 0.049(4) -0.007(3) 0.017(3) -0.008(3)
C20 0.099(6) 0.029(3) 0.053(4) -0.004(3) 0.014(4) -0.011(3)
C21 0.110(7) 0.028(3) 0.060(4) 0.001(3) 0.008(4) 0.015(4)
C22 0.074(4) 0.033(3) 0.049(4) 0.002(3) 0.007(3) 0.014(3)
C23 0.078(4) 0.028(3) 0.022(2) 0.002(2) 0.006(3) 0.011(3)
C24 0.063(4) 0.037(3) 0.032(3) 0.006(2) -0.005(3) -0.001(3)
C25 0.082(5) 0.044(4) 0.040(3) 0.008(3) -0.002(3) -0.018(3)
C26 0.107(7) 0.041(4) 0.053(4) -0.003(3) 0.011(4) -0.009(4)
C27 0.146(9) 0.022(3) 0.074(5) 0.007(3) 0.027(5) 0.014(4)
C28 0.098(6) 0.040(4) 0.066(4) 0.007(3) 0.026(4) 0.025(4)
C29 0.054(4) 0.054(4) 0.027(3) 0.001(2) -0.004(2) 0.023(3)
C30 0.072(5) 0.107(6) 0.029(3) 0.010(4) -0.006(3) 0.007(4)
C31 0.074(6) 0.146(9) 0.035(4) 0.015(4) -0.016(4) 0.015(6)
C32 0.078(6) 0.127(8) 0.047(4) 0.003(5) -0.029(4) 0.031(6)
C33 0.051(4) 0.149(9) 0.055(5) -0.007(5) -0.012(4) 0.023(5)
C34 0.049(4) 0.113(7) 0.038(4) 0.002(4) -0.007(3) 0.021(4)
C35 0.037(3) 0.024(2) 0.025(2) 0.0024(18) 0.005(2) -0.003(2)
C36 0.037(3) 0.032(3) 0.030(3) 0.000(2) 0.001(2) 0.000(2)
C37 0.044(3) 0.035(3) 0.042(3) 0.001(2) 0.009(2) 0.008(2)
C38 0.057(4) 0.033(3) 0.033(3) 0.001(2) 0.016(3) 0.012(3)
C39 0.058(4) 0.039(3) 0.023(3) 0.000(2) 0.006(2) 0.005(3)
C40 0.041(3) 0.034(3) 0.025(2) 0.001(2) 0.002(2) 0.000(2)
C41 0.032(3) 0.066(4) 0.020(2) -0.008(2) 0.003(2) -0.012(3)
C42 0.056(4) 0.071(4) 0.042(3) -0.013(3) 0.010(3) -0.029(3)
C43 0.076(5) 0.110(7) 0.049(4) -0.014(4) 0.012(4) -0.062(5)
C44 0.052(4) 0.148(9) 0.036(4) -0.012(5) 0.004(3) -0.046(5)
C45 0.032(3) 0.161(9) 0.033(3) 0.001(4) -0.002(3) -0.011(5)
C46 0.036(3) 0.090(5) 0.028(3) -0.001(3) 0.003(2) -0.005(3)
C47 0.035(3) 0.072(4) 0.014(2) -0.003(2) 0.003(2) -0.015(3)
C48 0.052(4) 0.107(6) 0.024(3) 0.003(3) 0.000(3) -0.039(4)
C49 0.058(5) 0.179(11) 0.033(4) 0.004(5) 0.004(3) -0.066(6)
C50 0.040(4) 0.210(13) 0.041(4) 0.007(6) 0.002(3) -0.018(6)
C51 0.032(3) 0.151(8) 0.047(4) -0.007(5) 0.004(3) 0.005(5)
C52 0.031(3) 0.094(5) 0.031(3) -0.009(3) 0.003(2) 0.007(3)
C53 0.047(3) 0.065(4) 0.016(2) 0.004(2) -0.007(2) -0.019(3)
C54 0.071(5) 0.081(5) 0.038(3) 0.018(3) -0.008(3) -0.039(4)
C55 0.090(6) 0.123(8) 0.042(4) 0.025(5) -0.012(4) -0.071(6)
C56 0.059(5) 0.194(13) 0.040(4) 0.019(6) -0.007(4) -0.052(7)
C57 0.041(4) 0.167(10) 0.053(5) -0.008(5) 0.000(3) -0.022(5)
C58 0.034(3) 0.100(6) 0.038(3) 0.000(3) -0.009(3) -0.008(3)
C59 0.048(3) 0.021(2) 0.026(2) -0.0041(19) -0.007(2) -0.002(2)
C60 0.064(4) 0.049(3) 0.022(3) 0.001(2) -0.001(2) 0.011(3)
C61 0.092(5) 0.066(4) 0.020(3) 0.005(3) 0.001(3) 0.028(4)
C62 0.085(5) 0.051(4) 0.028(3) -0.002(3) -0.012(3) 0.030(4)
C63 0.062(4) 0.037(3) 0.041(3) -0.007(2) -0.015(3) 0.016(3)
C64 0.052(3) 0.027(3) 0.035(3) 0.002(2) -0.007(2) -0.001(2)
C65 0.069(5) 0.062(4) 0.038(3) 0.005(3) 0.007(3) -0.009(3)
F1 0.126(10) 0.106(9) 0.212(14) -0.041(10) -0.027(10) 0.057(8)
F2 0.084(7) 0.070(6) 0.157(11) 0.004(7) 0.038(7) 0.045(5)
F3 0.057(6) 0.059(6) 0.206(14) 0.013(7) 0.008(7) 0.049(5)
F4 0.184(14) 0.176(14) 0.205(15) 0.076(13) 0.037(13) 0.064(12)
Cl3 0.082(3) 0.208(5) 0.123(4) -0.049(4) -0.018(2) 0.053(3)
Cl4 0.073(2) 0.108(3) 0.136(4) 0.032(2) -0.009(2) 0.0110(18)
Cl5 0.088(8) 0.204(16) 0.251(19) 0.150(15) 0.084(10) 0.041(9)
Cl6 0.28(3) 0.22(2) 0.21(2) 0.130(18) 0.118(19) 0.110(19)

loop_
_atom_site_label
_atom_site_type_symbol
_atom_site_thermal_displace_type
_atom_site_fract_x
_atom_site_fract_y
_atom_site_fract_z
_atom_site_occupancy
_atom_site_U_iso_or_equiv
_atom_site_calc_flag
_atom_site_refinement_flags
_atom_site_disorder_assembly
_atom_site_disorder_group
I1 I Uani 0.56726(2) 0.23953(2) 0.35443(1) 1.000 0.0296(1) d . . .
I2 I Uani 0.57324(2) 0.25191(2) 0.49764(1) 1.000 0.0311(1) d . . .
Cu1 Cu Uani 0.68573(4) 0.23630(5) 0.33141(3) 1.000 0.0298(2) d . . .
Cu2 Cu Uani 0.66614(4) 0.23073(5) 0.43341(2) 1.000 0.0271(2) d . . .
Cu3 Cu Uani 0.69688(4) 0.24336(5) 0.53847(3) 1.000 0.0299(2) d . . .
Cl1 Cl Uani 0.31990(9) 0.77476(12) 0.35102(5) 1.000 0.0530(5) d . . .
Cl2 Cl Uani 0.41272(10) 0.72212(13) 0.28213(6) 1.000 0.0577(5) d . . .
P1 P Uani 0.73940(7) 0.08526(11) 0.32882(5) 1.000 0.0354(4) d . . .
P2 P Uani 0.71991(7) 0.07301(10) 0.43669(4) 1.000 0.0321(4) d . . .
P3 P Uani 0.74794(7) 0.08831(11) 0.54840(4) 1.000 0.0342(4) d . . .
P4 P Uani 0.71616(6) 0.41616(10) 0.54520(4) 1.000 0.0277(3) d . . .
P5 P Uani 0.71589(6) 0.39088(10) 0.43646(4) 1.000 0.0276(3) d . . .
P6 P Uani 0.71361(6) 0.40523(10) 0.32676(4) 1.000 0.0294(4) d . . .
C1 C Uani 0.7783(3) 0.0543(4) 0.39108(18) 1.000 0.0382(16) d . . .
C2 C Uani 0.7795(3) 0.0450(5) 0.49210(18) 1.000 0.0406(17) d . . .
C3 C Uani 0.6909(3) 0.4755(4) 0.48482(17) 1.000 0.0309(14) d . . .
C4 C Uani 0.6926(3) 0.4712(4) 0.38176(17) 1.000 0.0325(14) d . . .
C5 C Uani 0.6957(4) -0.0330(4) 0.30829(19) 1.000 0.047(2) d . . .
C6 C Uani 0.6262(4) -0.0359(4) 0.3027(2) 1.000 0.048(2) d . . .
C7 C Uani 0.5923(5) -0.1280(5) 0.2885(2) 1.000 0.067(3) d . . .
C8 C Uani 0.6266(7) -0.2156(6) 0.2790(3) 1.000 0.091(4) d . . .
C9 C Uani 0.6933(8) -0.2142(6) 0.2844(3) 1.000 0.108(5) d . . .
C10 C Uani 0.7310(5) -0.1234(6) 0.2989(3) 1.000 0.078(3) d . . .
C11 C Uani 0.8084(3) 0.0913(5) 0.2930(2) 1.000 0.046(2) d . . .
C12 C Uani 0.7932(3) 0.1291(5) 0.2450(2) 1.000 0.049(2) d . . .
C13 C Uani 0.8426(4) 0.1453(6) 0.2164(2) 1.000 0.064(3) d . . .
C14 C Uani 0.9079(4) 0.1257(8) 0.2345(3) 1.000 0.082(3) d . . .
C15 C Uani 0.9242(4) 0.0879(9) 0.2808(3) 1.000 0.093(4) d . . .
C16 C Uani 0.8744(4) 0.0698(7) 0.3106(3) 1.000 0.071(3) d . . .
C17 C Uani 0.6662(3) -0.0420(4) 0.43094(19) 1.000 0.0395(19) d . . .
C18 C Uani 0.5980(3) -0.0279(4) 0.4299(2) 1.000 0.0408(19) d . . .
C19 C Uani 0.5552(4) -0.1148(5) 0.4269(2) 1.000 0.053(2) d . . .
C20 C Uani 0.5815(4) -0.2136(5) 0.4242(2) 1.000 0.060(3) d . . .
C21 C Uani 0.6490(5) -0.2266(5) 0.4242(3) 1.000 0.066(3) d . . .
C22 C Uani 0.6919(4) -0.1426(5) 0.4279(2) 1.000 0.052(2) d . . .
C23 C Uani 0.6968(3) -0.0227(4) 0.56251(19) 1.000 0.0427(18) d . . .
C24 C Uani 0.6285(3) -0.0111(5) 0.5592(2) 1.000 0.0450(19) d . . .
C25 C Uani 0.5881(4) -0.0947(5) 0.5665(2) 1.000 0.056(2) d . . .
C26 C Uani 0.6130(5) -0.1892(5) 0.5773(3) 1.000 0.067(3) d . . .
C27 C Uani 0.6800(6) -0.2032(5) 0.5815(3) 1.000 0.080(4) d . . .
C28 C Uani 0.7230(4) -0.1204(5) 0.5740(3) 1.000 0.067(3) d . . .
C29 C Uani 0.8214(3) 0.0844(5) 0.5947(2) 1.000 0.046(2) d . . .
C30 C Uani 0.8134(4) 0.0611(7) 0.6427(2) 1.000 0.071(3) d . . .
C31 C Uani 0.8668(4) 0.0694(9) 0.6797(3) 1.000 0.087(4) d . . .
C32 C Uani 0.9282(5) 0.1005(8) 0.6689(3) 1.000 0.087(4) d . . .
C33 C Uani 0.9380(4) 0.1263(9) 0.6223(3) 1.000 0.087(4) d . . .
C34 C Uani 0.8835(3) 0.1187(7) 0.5852(2) 1.000 0.068(3) d . . .
C35 C Uani 0.6647(2) 0.4818(4) 0.58549(17) 1.000 0.0286(14) d . . .
C36 C Uani 0.5969(3) 0.5039(4) 0.57137(19) 1.000 0.0333(17) d . . .
C37 C Uani 0.5577(3) 0.5457(4) 0.6040(2) 1.000 0.0400(17) d . . .
C38 C Uani 0.5853(3) 0.5649(4) 0.6521(2) 1.000 0.0401(19) d . . .
C39 C Uani 0.6517(3) 0.5436(4) 0.66674(19) 1.000 0.0399(19) d . . .
C40 C Uani 0.6915(3) 0.5024(4) 0.63418(18) 1.000 0.0336(16) d . . .
C41 C Uani 0.7993(3) 0.4692(5) 0.56483(18) 1.000 0.0394(18) d . . .
C42 C Uani 0.8120(3) 0.5756(6) 0.5637(2) 1.000 0.056(2) d . . .
C43 C Uani 0.8760(4) 0.6135(8) 0.5805(3) 1.000 0.078(3) d . . .
C44 C Uani 0.9258(4) 0.5455(9) 0.5976(3) 1.000 0.079(4) d . . .
C45 C Uani 0.9144(3) 0.4406(9) 0.5974(2) 1.000 0.076(3) d . . .
C46 C Uani 0.8506(3) 0.4005(6) 0.5814(2) 1.000 0.051(2) d . . .
C47 C Uani 0.8065(3) 0.3953(5) 0.44687(17) 1.000 0.0404(18) d . . .
C48 C Uani 0.8429(3) 0.4882(7) 0.4456(2) 1.000 0.062(3) d . . .
C49 C Uani 0.9118(4) 0.4854(10) 0.4554(2) 1.000 0.090(4) d . . .
C50 C Uani 0.9446(4) 0.3869(11) 0.4668(3) 1.000 0.097(5) d . . .
C51 C Uani 0.9101(3) 0.2988(9) 0.4674(3) 1.000 0.077(3) d . . .
C52 C Uani 0.8405(3) 0.3027(6) 0.4573(2) 1.000 0.052(2) d . . .
C53 C Uani 0.7989(3) 0.4449(5) 0.32215(18) 1.000 0.0437(18) d . . .
C54 C Uani 0.8190(4) 0.5479(6) 0.3229(2) 1.000 0.065(3) d . . .
C55 C Uani 0.8856(5) 0.5742(9) 0.3189(3) 1.000 0.087(4) d . . .
C56 C Uani 0.9301(5) 0.4986(12) 0.3135(3) 1.000 0.099(5) d . . .
C57 C Uani 0.9122(4) 0.3926(10) 0.3133(3) 1.000 0.088(4) d . . .
C58 C Uani 0.8457(3) 0.3670(7) 0.3178(2) 1.000 0.059(2) d . . .
C59 C Uani 0.6636(3) 0.4737(4) 0.27673(18) 1.000 0.0327(14) d . . .
C60 C Uani 0.6904(3) 0.4997(5) 0.23473(19) 1.000 0.0456(19) d . . .
C61 C Uani 0.6494(4) 0.5416(6) 0.1948(2) 1.000 0.060(2) d . . .
C62 C Uani 0.5829(4) 0.5592(5) 0.1967(2) 1.000 0.056(2) d . . .
C63 C Uani 0.5559(3) 0.5349(4) 0.2381(2) 1.000 0.0486(19) d . . .
C64 C Uani 0.5956(3) 0.4907(4) 0.2782(2) 1.000 0.0392(17) d . . .
C65 C Uani 0.4033(4) 0.7393(5) 0.3446(2) 1.000 0.056(2) d . . .
F1 F Uani 0.1256(7) 0.1380(10) 0.5571(6) 0.500 0.152(6) d DUP A 1
F2 F Uani 0.1740(5) 0.2792(7) 0.5902(5) 0.500 0.102(5) d DP A 1
F3 F Uani 0.0615(4) 0.2742(7) 0.5720(5) 0.500 0.108(5) d DP A 1
F4 F Uani 0.1147(8) 0.1802(14) 0.6337(6) 0.500 0.187(8) d DUP A 1
B1 B Uiso 0.1183(7) 0.2189(12) 0.5873(6) 0.500 0.123(9) d DP A 1
F5 F Uiso 0.0417(9) 0.2258(14) 0.5456(7) 0.320 0.110(3) d DP B 2
F6 F Uiso 0.0860(9) 0.0520(12) 0.5406(6) 0.320 0.110(3) d DP B 2
F7 F Uiso 0.1504(8) 0.2014(15) 0.5320(7) 0.320 0.110(3) d DP B 2
F8 F Uiso 0.1165(11) 0.1555(16) 0.6078(6) 0.320 0.110(3) d DP B 2
B2 B Uiso 0.0989(9) 0.1584(14) 0.5561(7) 0.320 0.123(9) d DP B 2
F9 F Uiso 0.0973(14) 0.110(2) 0.5852(10) 0.180 0.110(3) d DP . 3
F10 F Uiso 0.0484(14) -0.0436(18) 0.5459(11) 0.180 0.110(3) d DP . 3
F11 F Uiso -0.0164(12) 0.111(2) 0.5474(10) 0.180 0.110(3) d DP . 3
F12 F Uiso 0.0727(14) 0.106(2) 0.4980(9) 0.180 0.110(3) d DP . 3
B3 B Uiso 0.0506(11) 0.0699(18) 0.5440(8) 0.180 0.123(9) d DP . 3
Cl3 Cl Uani 0.9343(2) 0.7055(5) 0.7269(2) 0.750 0.141(2) d DP . 1
Cl4 Cl Uani 0.79912(19) 0.7571(3) 0.68883(19) 0.750 0.1077(18) d DP . 1
C900 C Uiso 0.8527(6) 0.6557(10) 0.7090(6) 0.750 0.105(4) d DP . 1
Cl5 Cl Uani 0.9055(7) 0.6505(14) 0.7432(7) 0.250 0.176(9) d DUP . 2
Cl6 Cl Uani 0.8400(14) 0.808(2) 0.6827(9) 0.250 0.229(14) d DUP . 2
C901 C Uiso 0.9169(16) 0.767(3) 0.7104(17) 0.250 0.105(4) d DP . 2
H1A H Uiso 0.81710 0.09850 0.39950 1.000 0.0460 c R . .
H1B H Uiso 0.79340 -0.01770 0.39220 1.000 0.0460 c R . .
H2A H Uiso 0.78800 -0.02960 0.49410 1.000 0.0490 c R . .
H2B H Uiso 0.82160 0.07990 0.48950 1.000 0.0490 c R . .
H3A H Uiso 0.71190 0.54340 0.48340 1.000 0.0370 c R . .
H3B H Uiso 0.64280 0.48530 0.47970 1.000 0.0370 c R . .
H4A H Uiso 0.64490 0.48520 0.37810 1.000 0.0390 c R . .
H4B H Uiso 0.71590 0.53760 0.38560 1.000 0.0390 c R . .
H6 H Uiso 0.60220 0.02390 0.30850 1.000 0.0570 c R . .
H7 H Uiso 0.54590 -0.12970 0.28550 1.000 0.0810 c R . .
H8 H Uiso 0.60360 -0.27630 0.26880 1.000 0.1090 c R . .
H9 H Uiso 0.71590 -0.27510 0.27830 1.000 0.1290 c R . .
H10 H Uiso 0.77750 -0.12380 0.30200 1.000 0.0940 c R . .
H12 H Uiso 0.74890 0.14330 0.23250 1.000 0.0580 c R . .
H13 H Uiso 0.83190 0.16970 0.18460 1.000 0.0770 c R . .
H14 H Uiso 0.94140 0.13830 0.21510 1.000 0.0980 c R . .
H15 H Uiso 0.96870 0.07400 0.29260 1.000 0.1110 c R . .
H16 H Uiso 0.88560 0.04350 0.34210 1.000 0.0860 c R . .
H18 H Uiso 0.58050 0.03910 0.43110 1.000 0.0490 c R . .
H19 H Uiso 0.50940 -0.10580 0.42680 1.000 0.0630 c R . .
H20 H Uiso 0.55340 -0.27150 0.42230 1.000 0.0720 c R . .
H21 H Uiso 0.66610 -0.29350 0.42160 1.000 0.0790 c R . .
H22 H Uiso 0.73760 -0.15290 0.42850 1.000 0.0630 c R . .
H24 H Uiso 0.60940 0.05410 0.55200 1.000 0.0540 c R . .
H25 H Uiso 0.54210 -0.08480 0.56390 1.000 0.0670 c R . .
H26 H Uiso 0.58480 -0.24480 0.58190 1.000 0.0800 c R . .
H27 H Uiso 0.69790 -0.26900 0.58940 1.000 0.0960 c R . .
H28 H Uiso 0.76900 -0.13130 0.57680 1.000 0.0800 c R . .
H30 H Uiso 0.77180 0.03970 0.65010 1.000 0.0840 c R . .
H31 H Uiso 0.86100 0.05400 0.71190 1.000 0.1050 c R . .
H32 H Uiso 0.96410 0.10400 0.69380 1.000 0.1050 c R . .
H33 H Uiso 0.97970 0.14830 0.61530 1.000 0.1040 c R . .
H34 H Uiso 0.88920 0.13720 0.55330 1.000 0.0810 c R . .
H36 H Uiso 0.57790 0.49030 0.53940 1.000 0.0400 c R . .
H37 H Uiso 0.51290 0.56090 0.59380 1.000 0.0480 c R . .
H38 H Uiso 0.55890 0.59210 0.67430 1.000 0.0480 c R . .
H39 H Uiso 0.67010 0.55700 0.69890 1.000 0.0480 c R . .
H40 H Uiso 0.73630 0.48820 0.64470 1.000 0.0400 c R . .
H42 H Uiso 0.77800 0.62170 0.55190 1.000 0.0670 c R . .
H43 H Uiso 0.88460 0.68480 0.58000 1.000 0.0930 c R . .
H44 H Uiso 0.96800 0.57110 0.60960 1.000 0.0940 c R . .
H45 H Uiso 0.94940 0.39520 0.60790 1.000 0.0910 c R . .
H46 H Uiso 0.84270 0.32900 0.58200 1.000 0.0620 c R . .
H48 H Uiso 0.82090 0.55110 0.43830 1.000 0.0730 c R . .
H49 H Uiso 0.93670 0.54630 0.45470 1.000 0.1080 c R . .
H50 H Uiso 0.99100 0.38490 0.47390 1.000 0.1160 c R . .
H51 H Uiso 0.93200 0.23560 0.47430 1.000 0.0920 c R . .
H52 H Uiso 0.81630 0.24100 0.45770 1.000 0.0630 c R . .
H54 H Uiso 0.78800 0.60050 0.32600 1.000 0.0780 c R . .
H55 H Uiso 0.89890 0.64390 0.32000 1.000 0.1040 c R . .
H56 H Uiso 0.97380 0.51680 0.30970 1.000 0.1190 c R . .
H57 H Uiso 0.94360 0.34070 0.31030 1.000 0.1050 c R . .
H58 H Uiso 0.83280 0.29730 0.31790 1.000 0.0700 c R . .
H60 H Uiso 0.73570 0.48920 0.23310 1.000 0.0550 c R . .
H61 H Uiso 0.66760 0.55790 0.16640 1.000 0.0720 c R . .
H62 H Uiso 0.55620 0.58770 0.16980 1.000 0.0680 c R . .
H63 H Uiso 0.51080 0.54780 0.23970 1.000 0.0580 c R . .
H64 H Uiso 0.57670 0.47260 0.30600 1.000 0.0470 c R . .
H65A H Uiso 0.43370 0.79340 0.35860 1.000 0.0680 c R . .
H65B H Uiso 0.41480 0.67500 0.36230 1.000 0.0680 c R . .
H90A H Uiso 0.85370 0.60500 0.68290 0.750 0.1260 c RP . 1
H90B H Uiso 0.83670 0.62090 0.73650 0.750 0.1260 c RP . 1
H91A H Uiso 0.93690 0.82050 0.73260 0.250 0.1260 c RP . 2
H91B H Uiso 0.94630 0.75420 0.68590 0.250 0.1260 c RP . 2

loop_
_atom_type_symbol
_atom_type_description
_atom_type_scat_dispersion_real
_atom_type_scat_dispersion_imag
_atom_type_scat_source
C C 0.0181 0.0091 ' International Tables Vol C Tables 4.2.6.8 and 6.1.1.4'
H H 0.0000 0.0000 ' International Tables Vol C Tables 4.2.6.8 and 6.1.1.4'
B B 0.0090 0.0039 ' International Tables Vol C Tables 4.2.6.8 and 6.1.1.4'
Cl Cl 0.3639 0.7018 ' International Tables Vol C Tables 4.2.6.8 and 6.1.1.4'
Cu Cu -1.9646 0.5888 ' International Tables Vol C Tables 4.2.6.8 and 6.1.1.4'
F F 0.0727 0.0534 ' International Tables Vol C Tables 4.2.6.8 and 6.1.1.4'
I I -0.3257 6.8362 ' International Tables Vol C Tables 4.2.6.8 and 6.1.1.4'
P P 0.2955 0.4335 ' International Tables Vol C Tables 4.2.6.8 and 6.1.1.4'

loop_
_geom_angle_atom_site_label_1
_geom_angle_atom_site_label_2
_geom_angle_atom_site_label_3
_geom_angle
_geom_angle_site_symmetry_1
_geom_angle_site_symmetry_3
_geom_angle_publ_flag
Cu1 I1 Cu2 65.92(2) . . yes
Cu2 I2 Cu3 65.12(2) . . yes
I1 Cu1 P1 119.87(5) . . yes
I1 Cu1 P6 104.39(4) . . yes
P1 Cu1 P6 135.30(6) . . yes
I1 Cu2 I2 91.21(3) . . yes
I1 Cu2 P2 110.93(4) . . yes
I1 Cu2 P5 105.16(4) . . yes
I2 Cu2 P2 114.85(4) . . yes
I2 Cu2 P5 102.77(4) . . yes
P2 Cu2 P5 126.06(6) . . yes
I2 Cu3 P3 119.35(5) . . yes
I2 Cu3 P4 98.03(4) . . yes
I2 Cu3 Cl1 101.79(4) . 3_666 yes
P3 Cu3 P4 142.30(6) . . yes
Cl1 Cu3 P3 85.53(5) 3_666 . yes
Cl1 Cu3 P4 91.87(5) 3_666 . yes
Cu3 Cl1 C65 107.79(19) 3_666 . yes
Cu1 P1 C1 107.94(18) . . yes
Cu1 P1 C5 121.4(2) . . yes
Cu1 P1 C11 113.1(2) . . yes
C1 P1 C5 104.0(2) . . yes
C1 P1 C11 104.8(3) . . yes
C5 P1 C11 104.1(3) . . yes
Cu2 P2 C1 115.39(17) . . yes
Cu2 P2 C2 117.2(2) . . yes
Cu2 P2 C17 115.90(19) . . yes
C1 P2 C2 97.7(3) . . yes
C1 P2 C17 105.1(2) . . yes
C2 P2 C17 103.2(3) . . yes
Cu3 P3 C2 111.7(2) . . yes
Cu3 P3 C23 116.93(19) . . yes
Cu3 P3 C29 115.4(2) . . yes
C2 P3 C23 102.3(3) . . yes
C2 P3 C29 104.0(3) . . yes
C23 P3 C29 105.0(3) . . yes
Cu3 P4 C3 107.92(17) . . yes
Cu3 P4 C35 113.44(17) . . yes
Cu3 P4 C41 122.2(2) . . yes
C3 P4 C35 104.4(2) . . yes
C3 P4 C41 104.4(3) . . yes
C35 P4 C41 102.9(2) . . yes
Cu2 P5 C3 113.29(18) . . yes
Cu2 P5 C4 114.25(18) . . yes
Cu2 P5 C47 117.6(2) . . yes
C3 P5 C4 101.6(2) . . yes
C3 P5 C47 103.5(3) . . yes
C4 P5 C47 104.8(3) . . yes
Cu1 P6 C4 108.07(17) . . yes
Cu1 P6 C53 121.4(2) . . yes
Cu1 P6 C59 112.93(18) . . yes
C4 P6 C53 104.7(3) . . yes
C4 P6 C59 103.8(2) . . yes
C53 P6 C59 104.3(3) . . yes
P1 C1 P2 112.1(3) . . yes
P2 C2 P3 112.3(3) . . yes
P4 C3 P5 110.0(3) . . yes
P5 C4 P6 111.1(3) . . yes
P1 C5 C6 120.0(4) . . yes
P1 C5 C10 120.8(6) . . yes
C6 C5 C10 119.1(6) . . no
C5 C6 C7 120.3(6) . . no
C6 C7 C8 120.6(10) . . no
C7 C8 C9 119.9(9) . . no
C8 C9 C10 122.5(9) . . no
C5 C10 C9 117.6(10) . . no
P1 C11 C12 116.2(5) . . yes
P1 C11 C16 125.0(5) . . yes
C12 C11 C16 118.6(6) . . no
C11 C12 C13 120.8(6) . . no
C12 C13 C14 120.1(6) . . no
C13 C14 C15 120.5(7) . . no
C14 C15 C16 120.4(8) . . no
C11 C16 C15 119.6(7) . . no
P2 C17 C18 118.3(4) . . yes
P2 C17 C22 122.0(5) . . yes
C18 C17 C22 119.7(6) . . no
C17 C18 C19 120.0(5) . . no
C18 C19 C20 119.5(7) . . no
C19 C20 C21 120.1(7) . . no
C20 C21 C22 121.3(7) . . no
C17 C22 C21 119.4(7) . . no
P3 C23 C24 119.3(4) . . yes
P3 C23 C28 123.0(5) . . yes
C24 C23 C28 117.6(6) . . no
C23 C24 C25 120.9(6) . . no
C24 C25 C26 121.9(8) . . no
C25 C26 C27 118.9(7) . . no
C26 C27 C28 121.2(7) . . no
C23 C28 C27 119.6(8) . . no
P3 C29 C30 119.2(5) . . yes
P3 C29 C34 122.0(4) . . yes
C30 C29 C34 118.1(6) . . no
C29 C30 C31 120.6(7) . . no
C30 C31 C32 119.9(8) . . no
C31 C32 C33 121.5(8) . . no
C32 C33 C34 118.2(8) . . no
C29 C34 C33 121.7(6) . . no
P4 C35 C36 122.5(4) . . yes
P4 C35 C40 119.4(4) . . yes
C36 C35 C40 117.8(5) . . no
C35 C36 C37 121.3(5) . . no
C36 C37 C38 119.9(5) . . no
C37 C38 C39 119.8(5) . . no
C38 C39 C40 120.7(5) . . no
C35 C40 C39 120.6(5) . . no
P4 C41 C42 121.6(5) . . yes
P4 C41 C46 118.5(5) . . yes
C42 C41 C46 119.9(6) . . no
C41 C42 C43 119.9(7) . . no
C42 C43 C44 119.8(9) . . no
C43 C44 C45 120.8(8) . . no
C44 C45 C46 120.7(8) . . no
C41 C46 C45 119.0(7) . . no
P5 C47 C48 122.9(5) . . yes
P5 C47 C52 117.9(5) . . yes
C48 C47 C52 119.2(6) . . no
C47 C48 C49 119.4(8) . . no
C48 C49 C50 119.1(10) . . no
C49 C50 C51 121.4(8) . . no
C50 C51 C52 118.8(9) . . no
C47 C52 C51 122.1(8) . . no
P6 C53 C54 123.1(5) . . yes
P6 C53 C58 117.8(5) . . yes
C54 C53 C58 119.1(6) . . no
C53 C54 C55 120.7(8) . . no
C54 C55 C56 119.8(10) . . no
C55 C56 C57 121.5(10) . . no
C56 C57 C58 118.3(9) . . no
C53 C58 C57 120.6(9) . . no
P6 C59 C60 120.8(5) . . yes
P6 C59 C64 120.1(4) . . yes
C60 C59 C64 118.8(5) . . no
C59 C60 C61 119.8(6) . . no
C60 C61 C62 121.0(6) . . no
C61 C62 C63 119.8(6) . . no
C62 C63 C64 120.3(6) . . no
C59 C64 C63 120.2(5) . . no
Cl1 C65 Cl2 110.7(4) . . yes
P1 C1 H1A 109.00 . . no
P1 C1 H1B 109.00 . . no
P2 C1 H1A 109.00 . . no
P2 C1 H1B 109.00 . . no
H1A C1 H1B 108.00 . . no
P2 C2 H2A 109.00 . . no
P2 C2 H2B 109.00 . . no
P3 C2 H2A 109.00 . . no
P3 C2 H2B 109.00 . . no
H2A C2 H2B 108.00 . . no
P4 C3 H3A 110.00 . . no
P4 C3 H3B 110.00 . . no
P5 C3 H3A 110.00 . . no
P5 C3 H3B 110.00 . . no
H3A C3 H3B 108.00 . . no
P5 C4 H4A 109.00 . . no
P5 C4 H4B 110.00 . . no
P6 C4 H4A 109.00 . . no
P6 C4 H4B 109.00 . . no
H4A C4 H4B 108.00 . . no
C5 C6 H6 120.00 . . no
C7 C6 H6 120.00 . . no
C6 C7 H7 120.00 . . no
C8 C7 H7 120.00 . . no
C7 C8 H8 120.00 . . no
C9 C8 H8 120.00 . . no
C8 C9 H9 119.00 . . no
C10 C9 H9 119.00 . . no
C5 C10 H10 121.00 . . no
C9 C10 H10 121.00 . . no
C11 C12 H12 120.00 . . no
C13 C12 H12 120.00 . . no
C12 C13 H13 120.00 . . no
C14 C13 H13 120.00 . . no
C13 C14 H14 120.00 . . no
C15 C14 H14 120.00 . . no
C14 C15 H15 120.00 . . no
C16 C15 H15 120.00 . . no
C11 C16 H16 120.00 . . no
C15 C16 H16 120.00 . . no
C17 C18 H18 120.00 . . no
C19 C18 H18 120.00 . . no
C18 C19 H19 120.00 . . no
C20 C19 H19 120.00 . . no
C19 C20 H20 120.00 . . no
C21 C20 H20 120.00 . . no
C20 C21 H21 119.00 . . no
C22 C21 H21 119.00 . . no
C17 C22 H22 120.00 . . no
C21 C22 H22 120.00 . . no
C23 C24 H24 120.00 . . no
C25 C24 H24 120.00 . . no
C24 C25 H25 119.00 . . no
C26 C25 H25 119.00 . . no
C25 C26 H26 121.00 . . no
C27 C26 H26 121.00 . . no
C26 C27 H27 119.00 . . no
C28 C27 H27 119.00 . . no
C23 C28 H28 120.00 . . no
C27 C28 H28 120.00 . . no
C29 C30 H30 120.00 . . no
C31 C30 H30 120.00 . . no
C30 C31 H31 120.00 . . no
C32 C31 H31 120.00 . . no
C31 C32 H32 119.00 . . no
C33 C32 H32 119.00 . . no
C32 C33 H33 121.00 . . no
C34 C33 H33 121.00 . . no
C29 C34 H34 119.00 . . no
C33 C34 H34 119.00 . . no
C35 C36 H36 119.00 . . no
C37 C36 H36 119.00 . . no
C36 C37 H37 120.00 . . no
C38 C37 H37 120.00 . . no
C37 C38 H38 120.00 . . no
C39 C38 H38 120.00 . . no
C38 C39 H39 120.00 . . no
C40 C39 H39 120.00 . . no
C35 C40 H40 120.00 . . no
C39 C40 H40 120.00 . . no
C41 C42 H42 120.00 . . no
C43 C42 H42 120.00 . . no
C42 C43 H43 120.00 . . no
C44 C43 H43 120.00 . . no
C43 C44 H44 120.00 . . no
C45 C44 H44 120.00 . . no
C44 C45 H45 120.00 . . no
C46 C45 H45 120.00 . . no
C41 C46 H46 121.00 . . no
C45 C46 H46 121.00 . . no
C47 C48 H48 120.00 . . no
C49 C48 H48 120.00 . . no
C48 C49 H49 120.00 . . no
C50 C49 H49 120.00 . . no
C49 C50 H50 119.00 . . no
C51 C50 H50 119.00 . . no
C50 C51 H51 120.00 . . no
C52 C51 H51 121.00 . . no
C47 C52 H52 119.00 . . no
C51 C52 H52 119.00 . . no
C53 C54 H54 120.00 . . no
C55 C54 H54 120.00 . . no
C54 C55 H55 120.00 . . no
C56 C55 H55 120.00 . . no
C55 C56 H56 119.00 . . no
C57 C56 H56 119.00 . . no
C56 C57 H57 121.00 . . no
C58 C57 H57 121.00 . . no
C53 C58 H58 120.00 . . no
C57 C58 H58 120.00 . . no
C59 C60 H60 120.00 . . no
C61 C60 H60 120.00 . . no
C60 C61 H61 119.00 . . no
C62 C61 H61 120.00 . . no
C61 C62 H62 120.00 . . no
C63 C62 H62 120.00 . . no
C62 C63 H63 120.00 . . no
C64 C63 H63 120.00 . . no
C59 C64 H64 120.00 . . no
C63 C64 H64 120.00 . . no
Cl1 C65 H65A 110.00 . . no
Cl1 C65 H65B 110.00 . . no
Cl2 C65 H65A 109.00 . . no
Cl2 C65 H65B 110.00 . . no
H65A C65 H65B 108.00 . . no
F1 B1 F2 108.4(13) . . yes
F1 B1 F3 111.3(14) . . yes
F1 B1 F4 108.6(14) . . yes
F2 B1 F3 112.2(12) . . yes
F2 B1 F4 107.1(14) . . yes
F3 B1 F4 109.1(13) . . yes
F5 B2 F6 113.5(16) . . yes
F5 B2 F7 106.9(16) . . yes
F5 B2 F8 107.7(17) . . yes
F6 B2 F7 110.1(16) . . yes
F6 B2 F8 106.5(16) . . yes
F7 B2 F8 112.3(17) . . yes
F9 B3 F10 110(2) . . yes
F9 B3 F11 109(2) . . yes
F9 B3 F12 109(2) . . yes
F10 B3 F11 109(2) . . yes
F10 B3 F12 111(2) . . yes
F11 B3 F12 109(2) . . yes
Cl3 C900 Cl4 109.6(7) . . yes
Cl3 C900 H90A 110.00 . . no
Cl3 C900 H90B 110.00 . . no
Cl4 C900 H90A 110.00 . . no
Cl4 C900 H90B 110.00 . . no
H90A C900 H90B 108.00 . . no
Cl5 C901 Cl6 108(2) . . yes
Cl5 C901 H91A 110.00 . . no
Cl5 C901 H91B 110.00 . . no
Cl6 C901 H91A 110.00 . . no
Cl6 C901 H91B 110.00 . . no
H91A C901 H91B 108.00 . . no

loop_
_geom_bond_atom_site_label_1
_geom_bond_atom_site_label_2
_geom_bond_distance
_geom_bond_site_symmetry_2
_geom_bond_publ_flag
I1 Cu1 2.5513(9) . yes
I1 Cu2 2.7520(7) . yes
I2 Cu2 2.7551(8) . yes
I2 Cu3 2.5975(9) . yes
Cu1 P1 2.2216(16) . yes
Cu1 P6 2.2425(14) . yes
Cu2 P2 2.2879(15) . yes
Cu2 P5 2.2792(14) . yes
Cu3 P3 2.2361(16) . yes
Cu3 P4 2.2496(14) . yes
Cu3 Cl1 3.1165(16) 3_666 yes
Cl1 C65 1.773(8) . yes
Cl2 C65 1.770(6) . yes
Cl3 C900 1.772(13) . yes
Cl4 C900 1.733(14) . yes
Cl5 C901 1.78(4) . yes
Cl6 C901 1.72(5) . yes
P1 C1 1.833(5) . yes
P1 C11 1.811(6) . yes
P1 C5 1.805(6) . yes
P2 C2 1.849(5) . yes
P2 C1 1.848(6) . yes
P2 C17 1.822(6) . yes
P3 C23 1.828(6) . yes
P3 C2 1.839(5) . yes
P3 C29 1.823(6) . yes
P4 C41 1.823(6) . yes
P4 C3 1.839(5) . yes
P4 C35 1.822(5) . yes
P5 C4 1.834(5) . yes
P5 C47 1.812(6) . yes
P5 C3 1.839(5) . yes
P6 C4 1.833(5) . yes
P6 C59 1.821(5) . yes
P6 C53 1.813(6) . yes
F1 B1 1.35(2) . yes
F2 B1 1.356(18) . yes
F3 B1 1.365(17) . yes
F4 B1 1.38(2) . yes
F5 B2 1.44(3) . yes
F6 B2 1.44(2) . yes
F7 B2 1.42(3) . yes
F8 B2 1.42(3) . yes
F9 B3 1.47(4) . yes
F10 B3 1.46(3) . yes
F11 B3 1.46(3) . yes
F12 B3 1.47(3) . yes
C5 C6 1.390(11) . no
C5 C10 1.401(10) . no
C6 C7 1.393(9) . no
C7 C8 1.361(13) . no
C8 C9 1.33(2) . no
C9 C10 1.417(13) . no
C11 C12 1.404(8) . no
C11 C16 1.382(10) . no
C12 C13 1.365(9) . no
C13 C14 1.368(11) . no
C14 C15 1.363(12) . no
C15 C16 1.398(12) . no
C17 C18 1.383(9) . no
C17 C22 1.395(9) . no
C18 C19 1.404(9) . no
C19 C20 1.377(9) . no
C20 C21 1.371(13) . no
C21 C22 1.375(11) . no
C23 C28 1.378(9) . no
C23 C24 1.376(9) . no
C24 C25 1.376(9) . no
C25 C26 1.328(10) . no
C26 C27 1.352(16) . no
C27 C28 1.402(12) . no
C29 C34 1.384(9) . no
C29 C30 1.386(8) . no
C30 C31 1.385(11) . no
C31 C32 1.370(13) . no
C32 C33 1.365(12) . no
C33 C34 1.402(10) . no
C35 C40 1.403(7) . no
C35 C36 1.400(7) . no
C36 C37 1.381(8) . no
C37 C38 1.390(8) . no
C38 C39 1.373(8) . no
C39 C40 1.385(8) . no
C41 C46 1.388(9) . no
C41 C42 1.387(10) . no
C42 C43 1.399(10) . no
C43 C44 1.365(13) . no
C44 C45 1.362(16) . no
C45 C46 1.401(9) . no
C47 C52 1.381(10) . no
C47 C48 1.400(10) . no
C48 C49 1.380(10) . no
C49 C50 1.439(18) . no
C50 C51 1.326(16) . no
C51 C52 1.395(9) . no
C53 C54 1.379(10) . no
C53 C58 1.389(10) . no
C54 C55 1.403(13) . no
C55 C56 1.341(17) . no
C56 C57 1.40(2) . no
C57 C58 1.401(11) . no
C59 C64 1.394(9) . no
C59 C60 1.381(8) . no
C60 C61 1.393(9) . no
C61 C62 1.367(11) . no
C62 C63 1.363(8) . no
C63 C64 1.396(8) . no
C1 H1B 0.9700 . no
C1 H1A 0.9700 . no
C2 H2A 0.9700 . no
C2 H2B 0.9700 . no
C3 H3A 0.9700 . no
C3 H3B 0.9700 . no
C4 H4B 0.9700 . no
C4 H4A 0.9700 . no
C6 H6 0.9300 . no
C7 H7 0.9300 . no
C8 H8 0.9300 . no
C9 H9 0.9300 . no
C10 H10 0.9300 . no
C12 H12 0.9300 . no
C13 H13 0.9300 . no
C14 H14 0.9300 . no
C15 H15 0.9300 . no
C16 H16 0.9300 . no
C18 H18 0.9300 . no
C19 H19 0.9300 . no
C20 H20 0.9300 . no
C21 H21 0.9300 . no
C22 H22 0.9300 . no
C24 H24 0.9300 . no
C25 H25 0.9300 . no
C26 H26 0.9300 . no
C27 H27 0.9300 . no
C28 H28 0.9300 . no
C30 H30 0.9300 . no
C31 H31 0.9300 . no
C32 H32 0.9300 . no
C33 H33 0.9300 . no
C34 H34 0.9300 . no
C36 H36 0.9300 . no
C37 H37 0.9300 . no
C38 H38 0.9300 . no
C39 H39 0.9300 . no
C40 H40 0.9300 . no
C42 H42 0.9300 . no
C43 H43 0.9300 . no
C44 H44 0.9300 . no
C45 H45 0.9300 . no
C46 H46 0.9300 . no
C48 H48 0.9300 . no
C49 H49 0.9300 . no
C50 H50 0.9300 . no
C51 H51 0.9300 . no
C52 H52 0.9300 . no
C54 H54 0.9300 . no
C55 H55 0.9300 . no
C56 H56 0.9300 . no
C57 H57 0.9300 . no
C58 H58 0.9300 . no
C60 H60 0.9300 . no
C61 H61 0.9300 . no
C62 H62 0.9300 . no
C63 H63 0.9300 . no
C64 H64 0.9300 . no
C65 H65B 0.9700 . no
C65 H65A 0.9700 . no
C900 H90B 0.9700 . no
C900 H90A 0.9700 . no
C901 H91A 0.9700 . no
C901 H91B 0.9700 . no

loop_
_geom_hbond_atom_site_label_D
_geom_hbond_atom_site_label_H
_geom_hbond_atom_site_label_A
_geom_hbond_distance_DH
_geom_hbond_distance_HA
_geom_hbond_distance_DA
_geom_hbond_angle_DHA
_geom_hbond_site_symmetry_A
_geom_hbond_publ_flag
C1 H1B F1 0.9700 2.5300 3.335(15) 141.00 3_656 yes
C22 H22 F2 0.9300 2.5100 3.312(13) 145.00 3_656 yes
C24 H24 I2 0.9300 2.9800 3.867(6) 159.00 . yes
C48 H48 F2 0.9300 2.3200 3.141(13) 148.00 3_666 yes
C49 H49 F3 0.9300 2.4100 3.231(15) 147.00 3_666 yes

loop_
_geom_torsion_atom_site_label_1
_geom_torsion_atom_site_label_2
_geom_torsion_atom_site_label_3
_geom_torsion_atom_site_label_4
_geom_torsion
_geom_torsion_site_symmetry_1
_geom_torsion_site_symmetry_2
_geom_torsion_site_symmetry_4
_geom_torsion_publ_flag
Cu2 I1 Cu1 P1 81.87(6) . . . no
Cu2 I1 Cu1 P6 -91.64(4) . . . no
Cu1 I1 Cu2 I2 174.27(3) . . . no
Cu1 I1 Cu2 P2 -68.47(5) . . . no
Cu1 I1 Cu2 P5 70.69(4) . . . no
Cu3 I2 Cu2 I1 -177.57(3) . . . no
Cu3 I2 Cu2 P2 68.64(4) . . . no
Cu3 I2 Cu2 P5 -71.73(4) . . . no
Cu2 I2 Cu3 P3 -79.54(5) . . . no
Cu2 I2 Cu3 P4 95.35(4) . . . no
Cu2 I2 Cu3 Cl1 -171.03(4) . . 3_666 no
P1 Cu1 P6 C4 -124.0(2) . . . no
I1 Cu1 P6 C53 168.78(19) . . . no
P1 Cu1 P6 C53 -3.2(2) . . . no
I1 Cu1 P1 C1 -84.2(2) . . . no
P6 Cu1 P1 C1 86.9(2) . . . no
I1 Cu1 P1 C5 35.6(2) . . . no
P6 Cu1 P1 C5 -153.4(2) . . . no
I1 Cu1 P1 C11 160.4(2) . . . no
P6 Cu1 P1 C11 -28.6(2) . . . no
P1 Cu1 P6 C59 121.7(2) . . . no
I1 Cu1 P6 C59 -66.3(2) . . . no
I1 Cu1 P6 C4 48.0(2) . . . no
I2 Cu2 P2 C1 176.15(19) . . . no
I1 Cu2 P2 C1 74.5(2) . . . no
I2 Cu2 P2 C2 -69.7(2) . . . no
P5 Cu2 P2 C2 60.0(2) . . . no
I1 Cu2 P2 C17 -48.97(19) . . . no
I2 Cu2 P2 C17 52.69(19) . . . no
P5 Cu2 P2 C1 -54.2(2) . . . no
I1 Cu2 P2 C2 -171.3(2) . . . no
I1 Cu2 P5 C47 -135.71(17) . . . no
I1 Cu2 P5 C3 103.46(19) . . . no
I2 Cu2 P5 C3 8.65(19) . . . no
P2 Cu2 P5 C3 -125.62(19) . . . no
I1 Cu2 P5 C4 -12.2(2) . . . no
I2 Cu2 P5 C4 -107.0(2) . . . no
P2 Cu2 P5 C4 118.7(2) . . . no
P5 Cu2 P2 C17 -177.63(19) . . . no
I2 Cu2 P5 C47 129.48(18) . . . no
P2 Cu2 P5 C47 -4.79(19) . . . no
Cl1 Cu3 P3 C2 -177.1(2) 3_666 . . no
P3 Cu3 Cl1 C65 134.6(2) 3_666 3_666 . no
P4 Cu3 Cl1 C65 -83.1(2) 3_666 3_666 . no
I2 Cu3 Cl1 C65 15.5(2) 3_666 3_666 . no
P3 Cu3 P4 C41 0.5(2) . . . no
Cl1 Cu3 P4 C41 85.6(2) 3_666 . . no
I2 Cu3 P3 C23 -35.5(2) . . . no
P4 Cu3 P3 C23 152.8(2) . . . no
Cl1 Cu3 P3 C23 65.56(19) 3_666 . . no
I2 Cu3 P3 C29 -159.6(2) . . . no
P4 Cu3 P3 C29 28.7(2) . . . no
Cl1 Cu3 P3 C29 -58.6(2) 3_666 . . no
I2 Cu3 P4 C3 -51.5(2) . . . no
P3 Cu3 P4 C3 121.3(2) . . . no
Cl1 Cu3 P4 C3 -153.6(2) 3_666 . . no
I2 Cu3 P4 C35 63.73(16) . . . no
P3 Cu3 P4 C35 -123.56(18) . . . no
Cl1 Cu3 P4 C35 -38.45(17) 3_666 . . no
I2 Cu3 P4 C41 -172.2(2) . . . no
I2 Cu3 P3 C2 81.9(2) . . . no
P4 Cu3 P3 C2 -89.8(2) . . . no
Cu3 Cl1 C65 Cl2 168.3(2) 3_666 . . no
C5 P1 C1 P2 -83.8(4) . . . no
C11 P1 C1 P2 167.3(3) . . . no
Cu1 P1 C1 P2 46.4(3) . . . no
C1 P1 C11 C16 3.6(7) . . . no
C5 P1 C11 C16 -105.4(7) . . . no
Cu1 P1 C11 C16 120.9(6) . . . no
Cu1 P1 C11 C12 -53.6(5) . . . no
C1 P1 C11 C12 -171.0(5) . . . no
C5 P1 C11 C12 80.1(5) . . . no
Cu1 P1 C5 C6 -12.4(5) . . . no
C1 P1 C5 C6 109.2(5) . . . no
C11 P1 C5 C6 -141.3(5) . . . no
C1 P1 C5 C10 -69.3(6) . . . no
C11 P1 C5 C10 40.2(6) . . . no
Cu1 P1 C5 C10 169.1(5) . . . no
C1 P2 C17 C18 -134.9(4) . . . no
C2 P2 C17 C18 123.2(4) . . . no
C2 P2 C1 P1 -175.7(3) . . . no
C17 P2 C1 P1 78.4(3) . . . no
Cu2 P2 C1 P1 -50.6(3) . . . no
Cu2 P2 C17 C18 -6.2(5) . . . no
C17 P2 C2 P3 -87.6(4) . . . no
Cu2 P2 C2 P3 41.1(4) . . . no
C1 P2 C2 P3 164.8(3) . . . no
C2 P2 C17 C22 -56.4(5) . . . no
Cu2 P2 C17 C22 174.2(4) . . . no
C1 P2 C17 C22 45.5(5) . . . no
C2 P3 C23 C24 -112.6(5) . . . no
C29 P3 C2 P2 -165.8(3) . . . no
C23 P3 C29 C30 -41.0(6) . . . no
Cu3 P3 C29 C30 89.2(6) . . . no
C2 P3 C29 C30 -148.1(6) . . . no
C29 P3 C23 C28 -44.5(6) . . . no
Cu3 P3 C29 C34 -81.1(6) . . . no
Cu3 P3 C23 C24 9.7(5) . . . no
C23 P3 C29 C34 148.7(6) . . . no
Cu3 P3 C23 C28 -173.8(5) . . . no
C2 P3 C29 C34 41.6(7) . . . no
C23 P3 C2 P2 85.1(4) . . . no
C2 P3 C23 C28 63.9(6) . . . no
Cu3 P3 C2 P2 -40.7(4) . . . no
C29 P3 C23 C24 139.0(5) . . . no
C35 P4 C41 C42 -58.5(5) . . . no
Cu3 P4 C41 C42 172.8(4) . . . no
Cu3 P4 C35 C36 -75.8(4) . . . no
C3 P4 C41 C42 50.3(5) . . . no
C3 P4 C35 C40 -144.9(4) . . . no
Cu3 P4 C35 C40 97.8(4) . . . no
C3 P4 C35 C36 41.4(5) . . . no
C41 P4 C3 P5 91.3(3) . . . no
C41 P4 C35 C36 150.2(4) . . . no
Cu3 P4 C41 C46 -7.5(5) . . . no
C41 P4 C35 C40 -36.2(5) . . . no
Cu3 P4 C3 P5 -40.1(3) . . . no
C35 P4 C41 C46 121.3(4) . . . no
C35 P4 C3 P5 -161.1(3) . . . no
C3 P4 C41 C46 -129.9(4) . . . no
C4 P5 C47 C48 46.6(5) . . . no
C3 P5 C4 P6 179.1(3) . . . no
Cu2 P5 C47 C48 174.8(4) . . . no
C47 P5 C3 P4 -66.6(3) . . . no
Cu2 P5 C47 C52 -6.4(5) . . . no
Cu2 P5 C3 P4 61.9(3) . . . no
C4 P5 C3 P4 -175.1(3) . . . no
C4 P5 C47 C52 -134.5(4) . . . no
C47 P5 C4 P6 71.6(3) . . . no
C3 P5 C47 C48 -59.5(5) . . . no
Cu2 P5 C4 P6 -58.6(3) . . . no
C3 P5 C47 C52 119.4(4) . . . no
C59 P6 C53 C54 56.2(5) . . . no
C53 P6 C59 C60 28.4(5) . . . no
Cu1 P6 C59 C60 -105.4(5) . . . no
Cu1 P6 C53 C54 -175.0(4) . . . no
C53 P6 C59 C64 -158.4(4) . . . no
Cu1 P6 C59 C64 67.8(4) . . . no
C59 P6 C4 P5 162.1(3) . . . no
C4 P6 C53 C58 127.2(4) . . . no
C59 P6 C53 C58 -124.0(4) . . . no
C53 P6 C4 P5 -88.8(3) . . . no
Cu1 P6 C53 C58 4.8(5) . . . no
C4 P6 C53 C54 -52.6(5) . . . no
C4 P6 C59 C60 137.8(5) . . . no
Cu1 P6 C4 P5 41.9(3) . . . no
C4 P6 C59 C64 -49.0(5) . . . no
C6 C5 C10 C9 -0.5(10) . . . no
P1 C5 C6 C7 -177.8(4) . . . no
C10 C5 C6 C7 0.8(9) . . . no
P1 C5 C10 C9 178.0(6) . . . no
C5 C6 C7 C8 -1.3(9) . . . no
C6 C7 C8 C9 1.6(11) . . . no
C7 C8 C9 C10 -1.4(13) . . . no
C8 C9 C10 C5 0.8(12) . . . no
C12 C11 C16 C15 1.2(12) . . . no
P1 C11 C12 C13 174.3(5) . . . no
C16 C11 C12 C13 -0.6(10) . . . no
P1 C11 C16 C15 -173.2(7) . . . no
C11 C12 C13 C14 -0.6(11) . . . no
C12 C13 C14 C15 1.3(14) . . . no
C13 C14 C15 C16 -0.7(16) . . . no
C14 C15 C16 C11 -0.5(15) . . . no
C18 C17 C22 C21 -0.4(9) . . . no
C22 C17 C18 C19 1.4(8) . . . no
P2 C17 C18 C19 -178.2(4) . . . no
P2 C17 C22 C21 179.2(5) . . . no
C17 C18 C19 C20 -1.1(8) . . . no
C18 C19 C20 C21 -0.3(9) . . . no
C19 C20 C21 C22 1.4(10) . . . no
C20 C21 C22 C17 -1.0(10) . . . no
P3 C23 C24 C25 175.8(4) . . . no
C24 C23 C28 C27 0.4(10) . . . no
C28 C23 C24 C25 -0.9(9) . . . no
P3 C23 C28 C27 -176.2(6) . . . no
C23 C24 C25 C26 0.5(9) . . . no
C24 C25 C26 C27 0.4(11) . . . no
C25 C26 C27 C28 -0.9(12) . . . no
C26 C27 C28 C23 0.5(12) . . . no
C30 C29 C34 C33 2.4(12) . . . no
P3 C29 C30 C31 -172.4(7) . . . no
P3 C29 C34 C33 172.8(7) . . . no
C34 C29 C30 C31 -1.7(12) . . . no
C29 C30 C31 C32 -0.3(15) . . . no
C30 C31 C32 C33 1.6(16) . . . no
C31 C32 C33 C34 -0.9(16) . . . no
C32 C33 C34 C29 -1.1(15) . . . no
P4 C35 C40 C39 -174.2(4) . . . no
P4 C35 C36 C37 174.5(4) . . . no
C36 C35 C40 C39 -0.2(8) . . . no
C40 C35 C36 C37 0.7(8) . . . no
C35 C36 C37 C38 -1.1(8) . . . no
C36 C37 C38 C39 1.0(8) . . . no
C37 C38 C39 C40 -0.5(8) . . . no
C38 C39 C40 C35 0.1(8) . . . no
P4 C41 C42 C43 178.0(5) . . . no
C42 C41 C46 C45 0.9(8) . . . no
C46 C41 C42 C43 -1.7(9) . . . no
P4 C41 C46 C45 -178.9(4) . . . no
C41 C42 C43 C44 0.5(11) . . . no
C42 C43 C44 C45 1.6(12) . . . no
C43 C44 C45 C46 -2.5(11) . . . no
C44 C45 C46 C41 1.2(9) . . . no
C52 C47 C48 C49 -0.8(8) . . . no
C48 C47 C52 C51 1.0(9) . . . no
P5 C47 C48 C49 178.0(4) . . . no
P5 C47 C52 C51 -177.9(5) . . . no
C47 C48 C49 C50 -0.1(9) . . . no
C48 C49 C50 C51 1.0(11) . . . no
C49 C50 C51 C52 -0.8(12) . . . no
C50 C51 C52 C47 -0.2(11) . . . no
P6 C53 C54 C55 -179.6(5) . . . no
C58 C53 C54 C55 0.6(8) . . . no
P6 C53 C58 C57 179.0(5) . . . no
C54 C53 C58 C57 -1.2(8) . . . no
C53 C54 C55 C56 1.1(11) . . . no
C54 C55 C56 C57 -2.1(12) . . . no
C55 C56 C57 C58 1.4(12) . . . no
C56 C57 C58 C53 0.2(10) . . . no
P6 C59 C60 C61 172.9(5) . . . no
P6 C59 C64 C63 -174.4(4) . . . no
C60 C59 C64 C63 -1.1(8) . . . no
C64 C59 C60 C61 -0.3(9) . . . no
C59 C60 C61 C62 1.1(10) . . . no
C60 C61 C62 C63 -0.4(10) . . . no
C61 C62 C63 C64 -1.0(9) . . . no
C62 C63 C64 C59 1.8(8) . . . no
